data_8107020
loop_
_publ_author_name
'Sun, Ning'
'Cai, Yuanyuan'

_publ_section_title
;
 Crystal structure of tetraethylammonium 4-aminobenzenesulfonate,
 C14H26N2O3S
;
_journal_issue 3
_journal_name_full 'Zeitschrift f\"ur Kristallographie - New Crystal Structures'
_journal_page_first 831
_journal_page_last 832
_journal_paper_doi 10.1515/ncrs-2015-0284
_journal_volume 231
_journal_year 2016
_chemical_formula_moiety 'C8 H20 N, C6 H6 N O3 S'
_chemical_formula_sum 'C14 H26 N2 O3 S'
_chemical_formula_weight 302.43
_space_group_IT_number 7
_space_group_name_Hall 'P -2yc'
_space_group_name_H-M_alt 'P 1 c 1'
_symmetry_cell_setting monoclinic
_symmetry_space_group_name_Hall 'P -2yc'
_symmetry_space_group_name_H-M 'P 1 c 1'
_atom_sites_solution_hydrogens geom
_atom_sites_solution_primary direct
_atom_sites_solution_secondary difmap
_cell_angle_alpha 90.00
_cell_angle_beta 115.688(4)
_cell_angle_gamma 90.00
_cell_formula_units_Z 2
_cell_length_a 7.1396(4)
_cell_length_b 9.2946(5)
_cell_length_c 13.4298(7)
_cell_measurement_reflns_used 1865
_cell_measurement_temperature 296(2)
_cell_measurement_theta_max 27.14
_cell_measurement_theta_min 3.36
_cell_volume 803.12(8)
_computing_cell_refinement 'Bruker SMART'
_computing_data_collection 'Bruker SMART'
_computing_data_reduction 'Bruker SAINT'
_computing_molecular_graphics 'Bruker SHELXTL'
_computing_publication_material 'Bruker SHELXTL'
_computing_structure_refinement 'Bruker SHELXTL'
_computing_structure_solution 'Bruker SHELXTL'
_diffrn_ambient_temperature 296(2)
_diffrn_measured_fraction_theta_full 0.864
_diffrn_measured_fraction_theta_max 0.864
_diffrn_measurement_device_type 'CCD area detector'
_diffrn_measurement_method 'phi and omega scans'
_diffrn_radiation_monochromator graphite
_diffrn_radiation_source 'fine-focus sealed tube'
_diffrn_radiation_type MoK\a
_diffrn_radiation_wavelength 0.71073
_diffrn_reflns_av_R_equivalents 0.0147
_diffrn_reflns_av_sigmaI/netI 0.0253
_diffrn_reflns_limit_h_max 6
_diffrn_reflns_limit_h_min -8
_diffrn_reflns_limit_k_max 9
_diffrn_reflns_limit_k_min -11
_diffrn_reflns_limit_l_max 15
_diffrn_reflns_limit_l_min -11
_diffrn_reflns_number 2621
_diffrn_reflns_theta_full 25.01
_diffrn_reflns_theta_max 25.01
_diffrn_reflns_theta_min 3.17
_exptl_absorpt_coefficient_mu 0.211
_exptl_absorpt_correction_T_max 0.9631
_exptl_absorpt_correction_T_min 0.9473
_exptl_absorpt_correction_type multi-scan
_exptl_absorpt_process_details sadabs
_exptl_crystal_colour colorless
_exptl_crystal_density_diffrn 1.251
_exptl_crystal_density_method 'not measured'
_exptl_crystal_description block
_exptl_crystal_F_000 328
_exptl_crystal_size_max 0.26
_exptl_crystal_size_mid 0.22
_exptl_crystal_size_min 0.18
_refine_diff_density_max 0.182
_refine_diff_density_min -0.151
_refine_diff_density_rms 0.037
_refine_ls_abs_structure_details 'Flack H D (1983), Acta Cryst. A39, 876-881'
_refine_ls_abs_structure_Flack 0.02(11)
_refine_ls_extinction_method none
_refine_ls_goodness_of_fit_ref 1.054
_refine_ls_hydrogen_treatment mixed
_refine_ls_matrix_type full
_refine_ls_number_parameters 187
_refine_ls_number_reflns 1823
_refine_ls_number_restraints 4
_refine_ls_restrained_S_all 1.053
_refine_ls_R_factor_all 0.0364
_refine_ls_R_factor_gt 0.0341
_refine_ls_shift/su_max 0.000
_refine_ls_shift/su_mean 0.000
_refine_ls_structure_factor_coef Fsqd
_refine_ls_weighting_details 'calc w=1/[\s^2^(Fo^2^)+(0.0604P)^2^+0.1911P] where P=(Fo^2^+2Fc^2^)/3'
_refine_ls_weighting_scheme calc
_refine_ls_wR_factor_gt 0.0941
_refine_ls_wR_factor_ref 0.0961
_reflns_number_gt 1719
_reflns_number_total 1823
_reflns_threshold_expression >2sigma(I)
_cod_data_source_file suppl_ncrs-2015-0284_suppl.cif
_cod_data_source_block 100529a_0m
_cod_original_sg_symbol_H-M 'Pc   '
_cod_database_code 8107020

loop_
_symmetry_equiv_pos_as_xyz
'x, y, z'
'x, -y, z+1/2'

loop_
_atom_site_label
_atom_site_type_symbol
_atom_site_fract_x
_atom_site_fract_y
_atom_site_fract_z
_atom_site_U_iso_or_equiv
_atom_site_adp_type
_atom_site_occupancy
_atom_site_symmetry_multiplicity
_atom_site_calc_flag
_atom_site_refinement_flags
_atom_site_disorder_assembly
_atom_site_disorder_group
S1 S 0.78442(13) 0.25528(8) 0.49051(9) 0.0387(2) Uani 1 1 d . . .
O1 O 0.8906(5) 0.1364(3) 0.4677(3) 0.0716(9) Uani 1 1 d . . .
N1 N 0.3492(5) 0.5824(3) 0.0718(3) 0.0502(8) Uani 1 1 d D . .
H1A H 0.213(3) 0.608(5) 0.053(4) 0.075 Uiso 1 1 d D . .
H1B H 0.421(6) 0.650(3) 0.052(4) 0.075 Uiso 1 1 d D . .
C1 C 0.6529(5) 0.3505(3) 0.3650(3) 0.0361(8) Uani 1 1 d . . .
O2 O 0.9277(4) 0.3581(3) 0.5679(2) 0.0602(8) Uani 1 1 d . . .
C2 C 0.4389(5) 0.3682(3) 0.3180(3) 0.0367(8) Uani 1 1 d . . .
H2A H 0.3626 0.3286 0.3524 0.044 Uiso 1 1 calc R . .
N2 N 0.2774(4) 0.8729(3) 0.3498(3) 0.0414(7) Uani 1 1 d . . .
O3 O 0.6277(4) 0.2087(3) 0.5242(2) 0.0518(7) Uani 1 1 d . . .
C3 C 0.3379(5) 0.4437(3) 0.2207(3) 0.0403(8) Uani 1 1 d . . .
H3A H 0.1939 0.4524 0.1890 0.048 Uiso 1 1 calc R . .
C4 C 0.4508(5) 0.5068(3) 0.1697(3) 0.0390(8) Uani 1 1 d . . .
C5 C 0.6641(5) 0.4893(4) 0.2168(3) 0.0434(9) Uani 1 1 d . . .
H5A H 0.7410 0.5301 0.1832 0.052 Uiso 1 1 calc R . .
C6 C 0.7641(5) 0.4118(3) 0.3134(3) 0.0411(9) Uani 1 1 d . . .
H6A H 0.9076 0.4007 0.3441 0.049 Uiso 1 1 calc R . .
C7 C 0.3216(6) 0.8450(4) 0.2521(3) 0.0500(10) Uani 1 1 d . . .
H7A H 0.1910 0.8466 0.1860 0.060 Uiso 1 1 calc R . .
H7B H 0.3789 0.7489 0.2590 0.060 Uiso 1 1 calc R . .
C8 C 0.4690(7) 0.9495(5) 0.2366(4) 0.0716(13) Uani 1 1 d . . .
H8A H 0.4884 0.9224 0.1727 0.107 Uiso 1 1 calc R . .
H8B H 0.6005 0.9476 0.3007 0.107 Uiso 1 1 calc R . .
H8C H 0.4119 1.0448 0.2265 0.107 Uiso 1 1 calc R . .
C9 C 0.1901(7) 1.0227(4) 0.3462(4) 0.0554(11) Uani 1 1 d . . .
H9A H 0.1524 1.0324 0.4071 0.067 Uiso 1 1 calc R . .
H9B H 0.2987 1.0924 0.3575 0.067 Uiso 1 1 calc R . .
C10 C 0.0041(8) 1.0590(6) 0.2408(5) 0.0818(16) Uani 1 1 d . . .
H10A H -0.0429 1.1543 0.2460 0.123 Uiso 1 1 calc R . .
H10B H -0.1051 0.9912 0.2289 0.123 Uiso 1 1 calc R . .
H10C H 0.0412 1.0547 0.1802 0.123 Uiso 1 1 calc R . .
C11 C 0.1226(6) 0.7592(4) 0.3466(4) 0.0575(11) Uani 1 1 d . . .
H11A H 0.1806 0.6652 0.3455 0.069 Uiso 1 1 calc R . .
H11B H -0.0026 0.7698 0.2782 0.069 Uiso 1 1 calc R . .
C12 C 0.0637(8) 0.7646(5) 0.4424(5) 0.0774(15) Uani 1 1 d . . .
H12A H -0.0333 0.6889 0.4344 0.116 Uiso 1 1 calc R . .
H12B H 0.0010 0.8559 0.4427 0.116 Uiso 1 1 calc R . .
H12C H 0.1860 0.7524 0.5106 0.116 Uiso 1 1 calc R . .
C13 C 0.4746(6) 0.8633(4) 0.4560(4) 0.0533(10) Uani 1 1 d . . .
H13A H 0.4421 0.8875 0.5171 0.064 Uiso 1 1 calc R . .
H13B H 0.5718 0.9349 0.4540 0.064 Uiso 1 1 calc R . .
C14 C 0.5809(7) 0.7172(4) 0.4789(4) 0.0657(12) Uani 1 1 d . . .
H14A H 0.7035 0.7204 0.5478 0.098 Uiso 1 1 calc R . .
H14B H 0.6189 0.6935 0.4205 0.098 Uiso 1 1 calc R . .
H14C H 0.4876 0.6455 0.4827 0.098 Uiso 1 1 calc R . .

loop_
_atom_site_aniso_label
_atom_site_aniso_U_11
_atom_site_aniso_U_22
_atom_site_aniso_U_33
_atom_site_aniso_U_23
_atom_site_aniso_U_13
_atom_site_aniso_U_12
S1 0.0361(4) 0.0373(4) 0.0385(6) 0.0000(4) 0.0122(4) 0.0050(3)
O1 0.091(2) 0.0681(18) 0.056(2) 0.0126(15) 0.0316(18) 0.0453(16)
N1 0.0533(18) 0.0560(18) 0.041(2) 0.0119(16) 0.0197(16) 0.0055(15)
C1 0.0368(17) 0.0298(14) 0.037(2) -0.0028(14) 0.0115(16) 0.0002(13)
O2 0.0523(15) 0.0687(17) 0.0444(19) -0.0055(15) 0.0068(14) -0.0155(13)
C2 0.0367(17) 0.0334(15) 0.042(3) 0.0004(16) 0.0184(17) -0.0013(14)
N2 0.0476(16) 0.0352(13) 0.043(2) -0.0127(13) 0.0211(15) -0.0100(12)
O3 0.0512(14) 0.0493(14) 0.052(2) 0.0086(13) 0.0198(14) -0.0021(12)
C3 0.0368(17) 0.0389(16) 0.039(3) -0.0027(16) 0.0111(17) 0.0021(14)
C4 0.050(2) 0.0337(16) 0.033(3) -0.0005(16) 0.0177(19) 0.0009(15)
C5 0.0475(19) 0.0455(17) 0.042(3) 0.0020(17) 0.0236(19) -0.0032(16)
C6 0.0338(16) 0.0432(18) 0.047(3) -0.0052(17) 0.0184(17) -0.0040(14)
C7 0.056(2) 0.050(2) 0.044(3) -0.0115(17) 0.021(2) -0.0016(17)
C8 0.078(3) 0.086(3) 0.066(4) -0.006(3) 0.045(3) -0.016(3)
C9 0.066(2) 0.0400(19) 0.067(3) -0.0103(19) 0.036(2) 0.0012(18)
C10 0.074(3) 0.076(3) 0.094(5) 0.002(3) 0.034(3) 0.016(3)
C11 0.058(2) 0.045(2) 0.074(3) -0.0114(19) 0.032(2) -0.0173(17)
C12 0.081(3) 0.073(3) 0.100(4) -0.002(3) 0.060(3) -0.013(3)
C13 0.058(2) 0.053(2) 0.044(3) -0.0066(19) 0.017(2) -0.0114(18)
C14 0.059(2) 0.061(2) 0.074(4) 0.013(2) 0.025(2) -0.003(2)

loop_
_atom_type_symbol
_atom_type_description
_atom_type_scat_dispersion_real
_atom_type_scat_dispersion_imag
_atom_type_scat_source
C C 0.0033 0.0016 'International Tables Vol C Tables 4.2.6.8 and 6.1.1.4'
H H 0.0000 0.0000 'International Tables Vol C Tables 4.2.6.8 and 6.1.1.4'
N N 0.0061 0.0033 'International Tables Vol C Tables 4.2.6.8 and 6.1.1.4'
O O 0.0106 0.0060 'International Tables Vol C Tables 4.2.6.8 and 6.1.1.4'
S S 0.1246 0.1234 'International Tables Vol C Tables 4.2.6.8 and 6.1.1.4'

loop_
_geom_angle_atom_site_label_1
_geom_angle_atom_site_label_2
_geom_angle_atom_site_label_3
_geom_angle
_geom_angle_site_symmetry_1
_geom_angle_site_symmetry_3
O3 S1 O1 112.7(2) . .
O3 S1 O2 111.98(17) . .
O1 S1 O2 112.5(2) . .
O3 S1 C1 106.55(15) . .
O1 S1 C1 106.89(17) . .
O2 S1 C1 105.68(15) . .
C4 N1 H1A 117(3) . .
C4 N1 H1B 120(3) . .
H1A N1 H1B 113(4) . .
C6 C1 C2 118.7(3) . .
C6 C1 S1 120.0(2) . .
C2 C1 S1 121.2(3) . .
C3 C2 C1 120.8(3) . .
C3 C2 H2A 119.6 . .
C1 C2 H2A 119.6 . .
C7 N2 C13 110.6(3) . .
C7 N2 C11 106.4(3) . .
C13 N2 C11 110.8(3) . .
C7 N2 C9 111.7(3) . .
C13 N2 C9 106.6(3) . .
C11 N2 C9 110.8(3) . .
C2 C3 C4 120.2(3) . .
C2 C3 H3A 119.9 . .
C4 C3 H3A 119.9 . .
C5 C4 N1 120.9(3) . .
C5 C4 C3 118.9(3) . .
N1 C4 C3 120.2(3) . .
C6 C5 C4 120.6(3) . .
C6 C5 H5A 119.7 . .
C4 C5 H5A 119.7 . .
C5 C6 C1 120.7(3) . .
C5 C6 H6A 119.7 . .
C1 C6 H6A 119.7 . .
N2 C7 C8 115.7(3) . .
N2 C7 H7A 108.4 . .
C8 C7 H7A 108.4 . .
N2 C7 H7B 108.4 . .
C8 C7 H7B 108.4 . .
H7A C7 H7B 107.4 . .
C7 C8 H8A 109.5 . .
C7 C8 H8B 109.5 . .
H8A C8 H8B 109.5 . .
C7 C8 H8C 109.5 . .
H8A C8 H8C 109.5 . .
H8B C8 H8C 109.5 . .
C10 C9 N2 114.8(4) . .
C10 C9 H9A 108.6 . .
N2 C9 H9A 108.6 . .
C10 C9 H9B 108.6 . .
N2 C9 H9B 108.6 . .
H9A C9 H9B 107.5 . .
C9 C10 H10A 109.5 . .
C9 C10 H10B 109.5 . .
H10A C10 H10B 109.5 . .
C9 C10 H10C 109.5 . .
H10A C10 H10C 109.5 . .
H10B C10 H10C 109.5 . .
N2 C11 C12 114.8(4) . .
N2 C11 H11A 108.6 . .
C12 C11 H11A 108.6 . .
N2 C11 H11B 108.6 . .
C12 C11 H11B 108.6 . .
H11A C11 H11B 107.5 . .
C11 C12 H12A 109.5 . .
C11 C12 H12B 109.5 . .
H12A C12 H12B 109.5 . .
C11 C12 H12C 109.5 . .
H12A C12 H12C 109.5 . .
H12B C12 H12C 109.5 . .
N2 C13 C14 115.0(3) . .
N2 C13 H13A 108.5 . .
C14 C13 H13A 108.5 . .
N2 C13 H13B 108.5 . .
C14 C13 H13B 108.5 . .
H13A C13 H13B 107.5 . .
C13 C14 H14A 109.5 . .
C13 C14 H14B 109.5 . .
H14A C14 H14B 109.5 . .
C13 C14 H14C 109.5 . .
H14A C14 H14C 109.5 . .
H14B C14 H14C 109.5 . .

loop_
_geom_bond_atom_site_label_1
_geom_bond_atom_site_label_2
_geom_bond_distance
_geom_bond_site_symmetry_2
S1 O3 1.443(3) .
S1 O1 1.446(3) .
S1 O2 1.455(3) .
S1 C1 1.770(4) .
N1 C4 1.386(5) .
N1 H1A 0.922(10) .
N1 H1B 0.922(10) .
C1 C6 1.383(5) .
C1 C2 1.387(5) .
C2 C3 1.379(5) .
C2 H2A 0.9300 .
N2 C7 1.499(5) .
N2 C13 1.511(5) .
N2 C11 1.516(4) .
N2 C9 1.518(4) .
C3 C4 1.394(5) .
C3 H3A 0.9300 .
C4 C5 1.382(5) .
C5 C6 1.382(5) .
C5 H5A 0.9300 .
C6 H6A 0.9300 .
C7 C8 1.511(5) .
C7 H7A 0.9700 .
C7 H7B 0.9700 .
C8 H8A 0.9600 .
C8 H8B 0.9600 .
C8 H8C 0.9600 .
C9 C10 1.500(7) .
C9 H9A 0.9700 .
C9 H9B 0.9700 .
C10 H10A 0.9600 .
C10 H10B 0.9600 .
C10 H10C 0.9600 .
C11 C12 1.518(6) .
C11 H11A 0.9700 .
C11 H11B 0.9700 .
C12 H12A 0.9600 .
C12 H12B 0.9600 .
C12 H12C 0.9600 .
C13 C14 1.521(5) .
C13 H13A 0.9700 .
C13 H13B 0.9700 .
C14 H14A 0.9600 .
C14 H14B 0.9600 .
C14 H14C 0.9600 .
